data_9007519
loop_
_publ_author_name
'Christensen, A. T.'
'Thom, E.'

_publ_section_title
;
 The crystal structure of 2-dimenthylsulfuranylidene-1,3-indanedione
;
_journal_name_full 'Acta Crystallographica, Section B'
_journal_page_first 581
_journal_page_last 586
_journal_paper_doi 10.1107/S0567740871002590
_journal_volume 27
_journal_year 1971
_chemical_formula_sum 'C11 H10 O2 S'
_chemical_name_mineral Ylid
_space_group_IT_number 19
_symmetry_space_group_name_Hall 'P 2ac 2ab'
_symmetry_space_group_name_H-M 'P 21 21 21'
_cell_angle_alpha 90
_cell_angle_beta 90
_cell_angle_gamma 90
_cell_length_a 18.331
_cell_length_b 9.012
_cell_length_c 5.949
_cell_formula_units_Z 4
_cell_volume 982.769
_database_code_amcsd 0009387
_exptl_crystal_density_diffrn 1.394
_cod_original_formula_sum 'C11 O2 S H10'
_cod_database_code 9007519

loop_
_space_group_symop_operation_xyz
x,y,z
-x,1/2+y,1/2-z
1/2+x,1/2-y,-z
1/2-x,-y,1/2+z

loop_
_atom_site_aniso_label
_atom_site_aniso_U_11
_atom_site_aniso_U_22
_atom_site_aniso_U_33
_atom_site_aniso_U_12
_atom_site_aniso_U_13
_atom_site_aniso_U_23
C1 0.03915 0.03773 0.03672 -0.00151 -0.00215 -0.00239
C2 0.03473 0.03707 0.03749 0.00285 0.00376 0.00038
C3 0.03558 0.03304 0.04520 -0.00084 -0.00050 -0.00187
C4 0.03507 0.03279 0.05002 -0.00209 0.00238 -0.00391
C5 0.03847 0.04139 0.07041 0.00226 0.00552 -0.00177
C6 0.04171 0.04974 0.08839 -0.00109 0.01773 -0.01570
C7 0.05005 0.05583 0.06420 -0.00527 0.02177 -0.01114
C8 0.04801 0.05065 0.04584 -0.00285 0.01072 -0.00416
C9 0.03660 0.03724 0.03925 -0.00552 0.00276 -0.00682
O10 0.05822 0.05053 0.04317 0.01188 0.00304 0.01100
O11 0.05447 0.04481 0.05813 0.00745 0.00895 0.01518
S12 0.03779 0.03255 0.03762 0.00360 0.00784 0.00492
C13 0.03864 0.05838 0.08674 0.00126 -0.00718 -0.00785
C14 0.06673 0.03493 0.05090 -0.00008 0.01127 -0.00885

loop_
_atom_site_label
_atom_site_fract_x
_atom_site_fract_y
_atom_site_fract_z
_atom_site_U_iso_or_equiv
C1 0.10008 -0.05523 0.18330 ?
C2 0.07783 -0.12614 0.38522 ?
C3 0.12478 -0.24872 0.43920 ?
C4 0.18203 -0.24824 0.26019 ?
C5 0.24261 -0.33758 0.23448 ?
C6 0.28770 -0.31158 0.05134 ?
C7 0.27250 -0.20004 0.89875 ?
C8 0.21165 -0.10923 0.92521 ?
C9 0.16740 -0.13548 0.10749 ?
O10 0.07282 0.05253 0.08495 ?
O11 0.12074 -0.33904 0.59239 ?
S12 0.00963 -0.06841 0.55985 ?
C13 -0.07276 -0.07369 0.40039 ?
C14 0.02129 0.12778 0.58522 ?
H15 0.19930 -0.03881 0.80885 0.03293
H16 0.30718 -0.19207 0.75411 0.05129
H17 0.33384 -0.37029 0.02650 0.02634
H18 0.25517 -0.41118 0.35533 0.05560
H19 0.02535 0.16566 0.42299 0.02799
H20 0.07654 0.14432 0.68686 0.04142
H21 -0.02535 0.16008 0.67677 0.01950
H22 -0.08700 -0.16705 0.36148 0.04357
H23 -0.11177 -0.03064 0.51986 0.07738
H24 -0.06271 -0.03427 0.24319 0.03103

loop_
_cod_related_entry_id
_cod_related_entry_database
_cod_related_entry_code
1 AMCSD 0009387
